data_1565940
loop_
_publ_author_name
'Wildner, Manfred'
'Zakharov, Boris A.'
'Bogdanov, Nikita E.'
'Talla, Dominik'
'Boldyreva, Elena V.'
'Miletich, Ronald'

_publ_section_title
;
 Crystallography relevant to Mars and Galilean icy moons: crystal behavior
 of kieserite-type monohydrate sulfates at extraterrestrial conditions
 down to 15 K
;
_journal_issue 2
_journal_name_full IUCrJ
_journal_page_first 194
_journal_page_last 203
_journal_paper_doi 10.1107/S2052252521012720
_journal_volume 9
_journal_year 2022
_chemical_formula_sum 'Fe0 H2 Mg O5 S'
_chemical_formula_weight 138.39
_space_group_crystal_system monoclinic
_space_group_IT_number 15
_space_group_name_Hall '-C 2yc'
_space_group_name_H-M_alt 'C 1 2/c 1'
_atom_sites_solution_hydrogens difmap
_audit_creation_method SHELXL-2017/1
_cell_angle_alpha 90
_cell_angle_beta 118.021(10)
_cell_angle_gamma 90
_cell_formula_units_Z 4
_cell_length_a 6.9070(10)
_cell_length_b 7.6356(10)
_cell_length_c 7.6373(10)
_cell_measurement_temperature 273(2)
_cell_volume 355.57(9)
_computing_structure_refinement 'SHELXL-2017/1 (Sheldrick, 2017)'
_diffrn_ambient_temperature 273(2)
_diffrn_measured_fraction_theta_full 0.994
_diffrn_measured_fraction_theta_max 0.998
_diffrn_radiation_type MoK\a
_diffrn_radiation_wavelength 0.71073
_diffrn_reflns_av_R_equivalents 0.0187
_diffrn_reflns_av_unetI/netI 0.0099
_diffrn_reflns_Laue_measured_fraction_full 0.994
_diffrn_reflns_Laue_measured_fraction_max 0.998
_diffrn_reflns_limit_h_max 12
_diffrn_reflns_limit_h_min -12
_diffrn_reflns_limit_k_max 13
_diffrn_reflns_limit_k_min -13
_diffrn_reflns_limit_l_max 13
_diffrn_reflns_limit_l_min -13
_diffrn_reflns_number 9929
_diffrn_reflns_point_group_measured_fraction_full 0.994
_diffrn_reflns_point_group_measured_fraction_max 0.998
_diffrn_reflns_theta_full 25.242
_diffrn_reflns_theta_max 39.977
_diffrn_reflns_theta_min 4.235
_exptl_absorpt_coefficient_mu 0.968
_exptl_absorpt_correction_T_max 0.7479
_exptl_absorpt_correction_T_min 0.6905
_exptl_absorpt_correction_type multi-scan
_exptl_absorpt_process_details
;
 SADABS 2016/2: Krause, L., Herbst-Irmer, R., Sheldrick G.M. & Stalke D.,
 J. Appl. Cryst. 48 (2015) 3-10
;
_exptl_crystal_density_diffrn 2.585
_exptl_crystal_F_000 280
_refine_diff_density_max 0.523
_refine_diff_density_min -0.367
_refine_diff_density_rms 0.067
_refine_ls_extinction_coef 0.005(2)
_refine_ls_extinction_expression Fc^*^=kFc[1+0.001xFc^2^\l^3^/sin(2\q)]^-1/4^
_refine_ls_extinction_method 'SHELXL-2017/1 (Sheldrick 2017)'
_refine_ls_goodness_of_fit_ref 1.211
_refine_ls_hydrogen_treatment refall
_refine_ls_matrix_type full
_refine_ls_number_parameters 40
_refine_ls_number_reflns 1101
_refine_ls_number_restraints 0
_refine_ls_restrained_S_all 1.211
_refine_ls_R_factor_all 0.0166
_refine_ls_R_factor_gt 0.0157
_refine_ls_shift/su_max 0.000
_refine_ls_shift/su_mean 0.000
_refine_ls_structure_factor_coef Fsqd
_refine_ls_weighting_details 'w=1/[\s^2^(Fo^2^)+(0.0200P)^2^+0.1700P] where P=(Fo^2^+2Fc^2^)/3'
_refine_ls_weighting_scheme calc
_refine_ls_wR_factor_gt 0.0454
_refine_ls_wR_factor_ref 0.0457
_reflns_Friedel_coverage 0.000
_reflns_number_gt 1058
_reflns_number_total 1101
_reflns_threshold_expression 'I > 2\s(I)'
_cod_data_source_file lt5044.cif
_cod_data_source_block MgSO4H2O_N2_273K
_cod_depositor_comments 'Adding full bibliography for 1565934--1565967.cif.'
_cod_original_sg_symbol_H-M 'C 2/c'
_cod_database_code 1565940
_shelx_shelxl_version_number 2017/1
_shelx_space_group_comment
;
The symmetry employed for this shelxl refinement is uniquely defined
by the following loop, which should always be used as a source of
symmetry information in preference to the above space-group names.
They are only intended as comments.
;

loop_
_space_group_symop_operation_xyz
'x, y, z'
'-x, y, -z+1/2'
'x+1/2, y+1/2, z'
'-x+1/2, y+1/2, -z+1/2'
'-x, -y, -z'
'x, -y, z-1/2'
'-x+1/2, -y+1/2, -z'
'x+1/2, -y+1/2, z-1/2'

loop_
_atom_site_label
_atom_site_type_symbol
_atom_site_fract_x
_atom_site_fract_y
_atom_site_fract_z
_atom_site_U_iso_or_equiv
_atom_site_adp_type
_atom_site_occupancy
_atom_site_site_symmetry_order
_atom_site_calc_flag
_atom_site_refinement_flags_posn
_atom_site_refinement_flags_adp
_atom_site_refinement_flags_occupancy
_atom_site_disorder_assembly
_atom_site_disorder_group
Mg Mg 0.000000 0.500000 0.000000 0.00746(6) Uani 1 2 d S . P . .
S S 0.000000 0.15529(2) 0.250000 0.00604(5) Uani 1 2 d S T P . .
O1 O 0.17569(7) 0.04536(7) 0.39486(7) 0.01209(8) Uani 1 1 d . . . . .
O2 O 0.09235(8) 0.26806(6) 0.14957(7) 0.01101(8) Uani 1 1 d . . . . .
O3 O 0.000000 0.63497(9) 0.250000 0.00991(10) Uani 1 2 d S T P . .
H H 0.104(2) 0.7024(18) 0.293(2) 0.025(3) Uiso 1 1 d . . . . .

loop_
_atom_site_aniso_label
_atom_site_aniso_U_11
_atom_site_aniso_U_22
_atom_site_aniso_U_33
_atom_site_aniso_U_23
_atom_site_aniso_U_13
_atom_site_aniso_U_12
Mg 0.00655(12) 0.00777(12) 0.00747(11) 0.00049(8) 0.00280(9) -0.00039(8)
S 0.00453(7) 0.00592(7) 0.00710(7) 0.000 0.00226(5) 0.000
O1 0.00720(16) 0.01384(18) 0.01366(17) 0.00604(14) 0.00358(13) 0.00361(13)
O2 0.01084(17) 0.01001(16) 0.01447(17) 0.00436(13) 0.00785(14) 0.00112(12)
O3 0.0095(2) 0.0108(2) 0.0096(2) 0.000 0.00462(18) 0.000

loop_
_atom_type_symbol
_atom_type_description
_atom_type_scat_dispersion_real
_atom_type_scat_dispersion_imag
_atom_type_scat_source
O O 0.0106 0.0060 'International Tables Vol C Tables 4.2.6.8 and 6.1.1.4'
H H 0.0000 0.0000 'International Tables Vol C Tables 4.2.6.8 and 6.1.1.4'
S S 0.1246 0.1234 'International Tables Vol C Tables 4.2.6.8 and 6.1.1.4'
Mg Mg 0.0486 0.0363 'International Tables Vol C Tables 4.2.6.8 and 6.1.1.4'
Fe Fe 0.3463 0.8444 'International Tables Vol C Tables 4.2.6.8 and 6.1.1.4'

loop_
_geom_angle_atom_site_label_1
_geom_angle_atom_site_label_2
_geom_angle_atom_site_label_3
_geom_angle
_geom_angle_site_symmetry_1
_geom_angle_site_symmetry_3
_geom_angle_publ_flag
O1 Mg O1 180.0 8_455 4 ?
O1 Mg O2 85.97(2) 8_455 5_565 ?
O1 Mg O2 94.03(2) 4 5_565 ?
O1 Mg O2 94.03(2) 8_455 . ?
O1 Mg O2 85.97(2) 4 . ?
O2 Mg O2 179.999(12) 5_565 . ?
O1 Mg O3 91.556(17) 8_455 5_565 ?
O1 Mg O3 88.444(18) 4 5_565 ?
O2 Mg O3 92.80(2) 5_565 5_565 ?
O2 Mg O3 87.20(2) . 5_565 ?
O1 Mg O3 88.444(17) 8_455 . ?
O1 Mg O3 91.556(17) 4 . ?
O2 Mg O3 87.20(2) 5_565 . ?
O2 Mg O3 92.80(2) . . ?
O3 Mg O3 180.0 5_565 . ?
O1 Mg O2 41.568(16) 8_455 8_455 ?
O1 Mg O2 138.432(17) 4 8_455 ?
O2 Mg O2 98.754(13) 5_565 8_455 ?
O2 Mg O2 81.246(13) . 8_455 ?
O3 Mg O2 51.730(13) 5_565 8_455 ?
O3 Mg O2 128.270(13) . 8_455 ?
O1 Mg O2 138.432(16) 8_455 4 ?
O1 Mg O2 41.568(16) 4 4 ?
O2 Mg O2 81.246(13) 5_565 4 ?
O2 Mg O2 98.754(13) . 4 ?
O3 Mg O2 128.269(13) 5_565 4 ?
O3 Mg O2 51.731(13) . 4 ?
O2 Mg O2 180.0 8_455 4 ?
O1 Mg O2 110.36(2) 8_455 6_565 ?
O1 Mg O2 69.64(2) 4 6_565 ?
O2 Mg O2 41.919(18) 5_565 6_565 ?
O2 Mg O2 138.082(18) . 6_565 ?
O3 Mg O2 59.558(19) 5_565 6_565 ?
O3 Mg O2 120.442(19) . 6_565 ?
O2 Mg O2 94.664(16) 8_455 6_565 ?
O2 Mg O2 85.336(15) 4 6_565 ?
O1 Mg O2 69.64(2) 8_455 2 ?
O1 Mg O2 110.36(2) 4 2 ?
O2 Mg O2 138.081(18) 5_565 2 ?
O2 Mg O2 41.918(18) . 2 ?
O3 Mg O2 120.442(19) 5_565 2 ?
O3 Mg O2 59.558(19) . 2 ?
O2 Mg O2 85.336(16) 8_455 2 ?
O2 Mg O2 94.664(15) 4 2 ?
O2 Mg O2 180.0 6_565 2 ?
O1 Mg O1 117.79(2) 8_455 6_565 ?
O1 Mg O1 62.21(2) 4 6_565 ?
O2 Mg O1 32.257(16) 5_565 6_565 ?
O2 Mg O1 147.744(16) . 6_565 ?
O3 Mg O1 96.513(18) 5_565 6_565 ?
O3 Mg O1 83.487(18) . 6_565 ?
O2 Mg O1 125.667(13) 8_455 6_565 ?
O2 Mg O1 54.333(13) 4 6_565 ?
O2 Mg O1 37.315(10) 6_565 6_565 ?
O2 Mg O1 142.685(10) 2 6_565 ?
O1 Mg O1 62.21(2) 8_455 2 ?
O1 Mg O1 117.79(2) 4 2 ?
O2 Mg O1 147.743(16) 5_565 2 ?
O2 Mg O1 32.256(16) . 2 ?
O3 Mg O1 83.487(18) 5_565 2 ?
O3 Mg O1 96.513(18) . 2 ?
O2 Mg O1 54.333(13) 8_455 2 ?
O2 Mg O1 125.667(13) 4 2 ?
O2 Mg O1 142.685(10) 6_565 2 ?
O2 Mg O1 37.315(10) 2 2 ?
O1 Mg O1 180.0 6_565 2 ?
O1 S O1 109.96(4) . 2 ?
O1 S O2 108.60(3) . . ?
O1 S O2 110.35(3) 2 . ?
O1 S O2 110.35(3) . 2 ?
O1 S O2 108.60(3) 2 2 ?
O2 S O2 108.95(4) . 2 ?
S O1 Mg 140.26(3) . 4_545 ?
S O1 O2 35.968(17) . . ?
Mg O1 O2 104.29(2) 4_545 . ?
S O1 O1 35.02(2) . 2 ?
Mg O1 O1 144.98(4) 4_545 2 ?
O2 O1 O1 60.66(2) . 2 ?
S O1 O2 35.083(17) . 2 ?
Mg O1 O2 143.93(3) 4_545 2 ?
O2 O1 O2 60.21(3) . 2 ?
O1 O1 O2 59.58(2) 2 2 ?
S O1 O2 131.90(3) . 4_545 ?
Mg O1 O2 47.280(15) 4_545 4_545 ?
O2 O1 O2 112.81(2) . 4_545 ?
O1 O1 O2 106.26(2) 2 4_545 ?
O2 O1 O2 165.74(3) 2 4_545 ?
S O1 O3 166.64(3) . 7_556 ?
Mg O1 O3 47.837(12) 4_545 7_556 ?
O2 O1 O3 149.14(2) . 7_556 ?
O1 O1 O3 149.12(2) 2 7_556 ?
O2 O1 O3 131.56(3) 2 7_556 ?
O2 O1 O3 61.249(17) 4_545 7_556 ?
S O1 O2 115.09(3) . 8_556 ?
Mg O1 O2 43.216(15) 4_545 8_556 ?
O2 O1 O2 88.54(2) . 8_556 ?
O1 O1 O2 148.607(18) 2 8_556 ?
O2 O1 O2 101.36(2) 2 8_556 ?
O2 O1 O2 90.50(2) 4_545 8_556 ?
O3 O1 O2 62.27(2) 7_556 8_556 ?
S O1 O3 95.04(3) . 3_545 ?
Mg O1 O3 46.173(14) 4_545 3_545 ?
O2 O1 O3 59.780(19) . 3_545 ?
O1 O1 O3 105.47(3) 2 3_545 ?
O2 O1 O3 116.24(2) 2 3_545 ?
O2 O1 O3 63.59(2) 4_545 3_545 ?
O3 O1 O3 94.010(19) 7_556 3_545 ?
O2 O1 O3 58.136(17) 8_556 3_545 ?
S O1 O2 123.32(3) . 6_556 ?
Mg O1 O2 96.263(19) 4_545 6_556 ?
O2 O1 O2 158.87(3) . 6_556 ?
O1 O1 O2 99.37(2) 2 6_556 ?
O2 O1 O2 104.99(2) 2 6_556 ?
O2 O1 O2 77.82(2) 4_545 6_556 ?
O3 O1 O2 51.832(15) 7_556 6_556 ?
O2 O1 O2 110.19(2) 8_556 6_556 ?
O3 O1 O2 138.44(2) 3_545 6_556 ?
S O1 O3 104.10(3) . 1_545 ?
Mg O1 O3 97.615(19) 4_545 1_545 ?
O2 O1 O3 119.29(2) . 1_545 ?
O1 O1 O3 69.078(10) 2 1_545 ?
O2 O1 O3 118.44(2) 2 1_545 ?
O2 O1 O3 52.132(16) 4_545 1_545 ?
O3 O1 O3 82.353(17) 7_556 1_545 ?
O2 O1 O3 138.807(18) 8_556 1_545 ?
O3 O1 O3 107.93(2) 3_545 1_545 ?
O2 O1 O3 51.750(13) 6_556 1_545 ?
S O1 O2 111.08(3) . 7_556 ?
Mg O1 O2 76.290(19) 4_545 7_556 ?
O2 O1 O2 109.23(2) . 7_556 ?
O1 O1 O2 137.22(3) 2 7_556 ?
O2 O1 O2 79.032(19) 2 7_556 ?
O2 O1 O2 115.20(2) 4_545 7_556 ?
O3 O1 O2 57.239(18) 7_556 7_556 ?
O2 O1 O2 43.996(18) 8_556 7_556 ?
O3 O1 O2 101.989(19) 3_545 7_556 ?
O2 O1 O2 80.142(15) 6_556 7_556 ?
O3 O1 O2 130.929(17) 1_545 7_556 ?
S O2 Mg 134.16(3) . . ?
S O2 O1 35.430(17) . . ?
Mg O2 O1 162.29(3) . . ?
S O2 O2 35.52(2) . 2 ?
Mg O2 O2 103.673(18) . 2 ?
O1 O2 O2 60.43(2) . 2 ?
S O2 O1 34.563(17) . 2 ?
Mg O2 O1 120.97(3) . 2 ?
O1 O2 O1 59.76(3) . 2 ?
O2 O2 O1 59.359(19) 2 2 ?
S O2 O3 105.96(3) . 3_545 ?
Mg O2 O3 119.21(2) . 3_545 ?
O1 O2 O3 71.32(2) . 3_545 ?
O2 O2 O3 127.04(3) 2 3_545 ?
O1 O2 O3 113.36(3) 2 3_545 ?
S O2 O1 157.18(3) . 4 ?
Mg O2 O1 46.749(16) . 4 ?
O1 O2 O1 134.36(2) . 4 ?
O2 O2 O1 125.936(18) 2 4 ?
O1 O2 O1 165.74(3) 2 4 ?
O3 O2 O1 74.97(2) 3_545 4 ?
S O2 O3 139.14(3) . 5_565 ?
Mg O2 O3 48.244(16) . 5_565 ?
O1 O2 O3 149.03(3) . 5_565 ?
O2 O2 O3 138.35(3) 2 5_565 ?
O1 O2 O3 104.84(2) 2 5_565 ?
O3 O2 O3 94.482(19) 3_545 5_565 ?
O1 O2 O3 62.014(18) 4 5_565 ?
S O2 O1 95.59(3) . 8_455 ?
Mg O2 O1 42.755(13) . 8_455 ?
O1 O2 O1 131.01(3) . 8_455 ?
O2 O2 O1 77.14(2) 2 8_455 ?
O1 O2 O1 78.65(2) 2 8_455 ?
O3 O2 O1 155.76(2) 3_545 8_455 ?
O1 O2 O1 89.50(2) 4 8_455 ?
O3 O2 O1 61.515(17) 5_565 8_455 ?
S O2 O3 102.23(2) . . ?
Mg O2 O3 45.274(13) . . ?
O1 O2 O3 117.25(2) . . ?
O2 O2 O3 66.707(10) 2 . ?
O1 O2 O3 116.39(2) 2 . ?
O3 O2 O3 125.35(2) 3_545 . ?
O1 O2 O3 61.975(17) 4 . ?
O3 O2 O3 93.519(16) 5_565 . ?
O1 O2 O3 58.116(14) 8_455 . ?
S O2 O1 96.92(3) . 6 ?
Mg O2 O1 113.24(2) . 6 ?
O1 O2 O1 84.359(17) . 6 ?
O2 O2 O1 131.723(15) 2 6 ?
O1 O2 O1 75.01(2) 2 6 ?
O3 O2 O1 57.024(17) 3_545 6 ?
O1 O2 O1 102.18(2) 4 6 ?
O3 O2 O1 65.08(2) 5_565 6 ?
O1 O2 O1 110.19(2) 8_455 6 ?
O3 O2 O1 158.295(19) . 6 ?
S O2 O1 79.84(2) . 7_556 ?
Mg O2 O1 94.74(2) . 7_556 ?
O1 O2 O1 70.77(2) . 7_556 ?
O2 O2 O1 58.86(2) 2 7_556 ?
O1 O2 O1 113.68(2) 2 7_556 ?
O3 O2 O1 86.591(19) 3_545 7_556 ?
O1 O2 O1 77.444(16) 4 7_556 ?
O3 O2 O1 137.44(2) 5_565 7_556 ?
O1 O2 O1 108.43(2) 8_455 7_556 ?
O3 O2 O1 53.774(12) . 7_556 ?
O1 O2 O1 141.384(18) 6 7_556 ?
Mg O3 Mg 123.28(3) . 2 ?
Mg O3 O2 110.755(15) . 3_455 ?
Mg O3 O2 89.866(13) 2 3_455 ?
Mg O3 O2 89.866(13) . 4 ?
Mg O3 O2 110.755(15) 2 4 ?
O2 O3 O2 136.50(3) 3_455 4 ?
Mg O3 O2 162.69(2) . 6_566 ?
Mg O3 O2 44.554(12) 2 6_566 ?
O2 O3 O2 83.641(17) 3_455 6_566 ?
O2 O3 O2 85.517(19) 4 6_566 ?
Mg O3 O2 44.554(12) . 5_565 ?
Mg O3 O2 162.69(2) 2 5_565 ?
O2 O3 O2 85.517(19) 3_455 5_565 ?
O2 O3 O2 83.641(17) 4 5_565 ?
O2 O3 O2 150.47(3) 6_566 5_565 ?
Mg O3 O1 43.718(13) . 8_455 ?
Mg O3 O1 106.01(2) 2 8_455 ?
O2 O3 O1 71.144(18) 3_455 8_455 ?
O2 O3 O1 132.219(16) 4 8_455 ?
O2 O3 O1 142.035(17) 6_566 8_455 ?
O2 O3 O1 56.736(16) 5_565 8_455 ?
Mg O3 O1 106.01(2) . 7_556 ?
Mg O3 O1 43.718(13) 2 7_556 ?
O2 O3 O1 132.219(16) 3_455 7_556 ?
O2 O3 O1 71.144(18) 4 7_556 ?
O2 O3 O1 56.736(16) 6_566 7_556 ?
O2 O3 O1 142.035(17) 5_565 7_556 ?
O1 O3 O1 123.86(3) 8_455 7_556 ?
Mg O3 O1 121.59(2) . 3_455 ?
Mg O3 O1 42.271(11) 2 3_455 ?
O2 O3 O1 48.900(14) 3_455 3_455 ?
O2 O3 O1 145.696(16) 4 3_455 ?
O2 O3 O1 60.349(16) 6_566 3_455 ?
O2 O3 O1 127.643(15) 5_565 3_455 ?
O1 O3 O1 81.706(17) 8_455 3_455 ?
O1 O3 O1 85.990(19) 7_556 3_455 ?
Mg O3 O1 42.271(11) . 4 ?
Mg O3 O1 121.59(2) 2 4 ?
O2 O3 O1 145.696(16) 3_455 4 ?
O2 O3 O1 48.900(14) 4 4 ?
O2 O3 O1 127.643(15) 6_566 4 ?
O2 O3 O1 60.349(16) 5_565 4 ?
O1 O3 O1 85.990(19) 8_455 4 ?
O1 O3 O1 81.706(17) 7_556 4 ?
O1 O3 O1 153.69(3) 3_455 4 ?
Mg O3 O2 41.927(14) . . ?
Mg O3 O2 82.62(2) 2 . ?
O2 O3 O2 125.35(2) 3_455 . ?
O2 O3 O2 95.864(14) 4 . ?
O2 O3 O2 121.98(2) 6_566 . ?
O2 O3 O2 86.481(16) 5_565 . ?
O1 O3 O2 59.613(18) 8_455 . ?
O1 O3 O2 68.99(2) 7_556 . ?
O1 O3 O2 99.41(2) 3_455 . ?
O1 O3 O2 54.439(15) 4 . ?
Mg O3 O2 82.62(2) . 2 ?
Mg O3 O2 41.927(14) 2 2 ?
O2 O3 O2 95.864(14) 3_455 2 ?
O2 O3 O2 125.35(2) 4 2 ?
O2 O3 O2 86.481(16) 6_566 2 ?
O2 O3 O2 121.98(2) 5_565 2 ?
O1 O3 O2 68.99(2) 8_455 2 ?
O1 O3 O2 59.613(18) 7_556 2 ?
O1 O3 O2 54.439(15) 3_455 2 ?
O1 O3 O2 99.41(2) 4 2 ?
O2 O3 O2 46.59(2) . 2 ?
Mg O3 H 107.0(10) . . ?
Mg O3 H 107.9(10) 2 . ?
O2 O3 H 118.1(10) 3_455 . ?
O2 O3 H 20.2(10) 4 . ?
O2 O3 H 72.3(10) 6_566 . ?
O2 O3 H 88.9(10) 5_565 . ?
O1 O3 H 144.7(10) 8_455 . ?
O1 O3 H 77.2(10) 7_556 . ?
O1 O3 H 131.3(10) 3_455 . ?
O1 O3 H 68.1(10) 4 . ?
O2 O3 H 115.7(10) . . ?
O2 O3 H 136.5(10) 2 . ?
Mg O3 H 107.9(10) . 2 ?
Mg O3 H 107.0(10) 2 2 ?
O2 O3 H 20.2(10) 3_455 2 ?
O2 O3 H 118.1(10) 4 2 ?
O2 O3 H 88.9(10) 6_566 2 ?
O2 O3 H 72.3(10) 5_565 2 ?
O1 O3 H 77.2(10) 8_455 2 ?
O1 O3 H 144.7(10) 7_556 2 ?
O1 O3 H 68.1(10) 3_455 2 ?
O1 O3 H 131.3(10) 4 2 ?
O2 O3 H 136.5(10) . 2 ?
O2 O3 H 115.7(10) 2 2 ?
H O3 H 102(2) . 2 ?

loop_
_geom_bond_atom_site_label_1
_geom_bond_atom_site_label_2
_geom_bond_distance
_geom_bond_site_symmetry_2
_geom_bond_publ_flag
Mg O1 2.0230(6) 8_455 ?
Mg O1 2.0230(6) 4 ?
Mg O2 2.0405(5) 5_565 ?
Mg O2 2.0405(5) . ?
Mg O3 2.1697(4) 5_565 ?
Mg O3 2.1697(4) . ?
Mg O2 3.4928(6) 8_455 ?
Mg O2 3.4928(6) 4 ?
Mg O2 3.5086(6) 6_565 ?
Mg O2 3.5086(6) 2 ?
Mg O1 3.8838(7) 6_565 ?
Mg O1 3.8838(7) 2 ?
S O1 1.4628(5) . ?
S O1 1.4628(5) 2 ?
S O2 1.4820(5) . ?
S O2 1.4820(5) 2 ?
O1 O2 2.3914(7) . ?
O1 O1 2.3959(10) 2 ?
O1 O2 2.4174(7) 2 ?
O1 O2 2.7706(7) 4_545 ?
O1 O3 2.9260(7) 7_556 ?
O1 O2 2.9725(8) 8_556 ?
O1 O3 3.0063(6) 3_545 ?
O1 O2 3.3007(7) 6_556 ?
O1 O3 3.3548(9) 1_545 ?
O1 O2 3.3859(8) 7_556 ?
O2 O2 2.4123(10) 2 ?
O2 O3 2.7422(6) 3_545 ?
O2 O3 2.9050(6) 5_565 ?
O2 O3 3.0502(8) . ?
O3 H 0.816(14) . ?
O3 H 0.816(14) 2 ?

loop_
_geom_hbond_atom_site_label_D
_geom_hbond_atom_site_label_H
_geom_hbond_atom_site_label_A
_geom_hbond_distance_DH
_geom_hbond_distance_HA
_geom_hbond_distance_DA
_geom_hbond_angle_DHA
_geom_hbond_site_symmetry_A
_geom_hbond_publ_flag
O3 H O2 0.816(14) 1.996(14) 2.7422(6) 151.7(14) 4 yes
